data_1544611
loop_
_publ_author_name
'Nakagawa, T.'
'Kihara, K.'
'Fujinami, S.'

_publ_section_title
;
 X-ray studies of structural changes in melanophlogite with varying
 temperature : Sample at 84 C
;
_journal_name_full 'Journal of Mineralogical and Petrological Sciences'
_journal_page_first 247
_journal_page_last 259
_journal_volume 100
_journal_year 2005
_chemical_formula_sum 'O2 Si'
_chemical_name_common 'melanophlogite beta phase at 84 C'
_chemical_name_mineral 'melanophlogite beta phase at 84 C'
_space_group_IT_number 223
_space_group_name_H-M_alt 'P m -3 n'
_symmetry_space_group_name_Hall '-P 4n 2 3'
_symmetry_space_group_name_H-M 'P m -3 n'
_cell_angle_alpha 90
_cell_angle_beta 90
_cell_angle_gamma 90
_cell_formula_units_Z 46
_cell_length_a 13.41040(9)
_cell_length_b 13.41040(9)
_cell_length_c 13.41040(9)
_cell_volume 2411.71(3)
_cod_data_source_file melanophlogite_84C.cif
_cod_data_source_block melanophlogite_84C
_cod_original_formula_sum 'Si O2'
_cod_database_code 1544611

loop_
_space_group_symop_operation_xyz
'x, y, z'
'-x, -y, -z'
'-x, -y, z'
'x, y, -z'
'-x, y, -z'
'x, -y, z'
'x, -y, -z'
'-x, y, z'
'z, x, y'
'-z, -x, -y'
'z, -x, -y'
'-z, x, y'
'-z, -x, y'
'z, x, -y'
'-z, x, -y'
'z, -x, y'
'y, z, x'
'-y, -z, -x'
'-y, z, -x'
'y, -z, x'
'y, -z, -x'
'-y, z, x'
'-y, -z, x'
'y, z, -x'
'y+1/2, x+1/2, -z+1/2'
'-y+1/2, -x+1/2, z+1/2'
'-y+1/2, -x+1/2, -z+1/2'
'y+1/2, x+1/2, z+1/2'
'y+1/2, -x+1/2, z+1/2'
'-y+1/2, x+1/2, -z+1/2'
'-y+1/2, x+1/2, z+1/2'
'y+1/2, -x+1/2, -z+1/2'
'x+1/2, z+1/2, -y+1/2'
'-x+1/2, -z+1/2, y+1/2'
'-x+1/2, z+1/2, y+1/2'
'x+1/2, -z+1/2, -y+1/2'
'-x+1/2, -z+1/2, -y+1/2'
'x+1/2, z+1/2, y+1/2'
'x+1/2, -z+1/2, y+1/2'
'-x+1/2, z+1/2, -y+1/2'
'z+1/2, y+1/2, -x+1/2'
'-z+1/2, -y+1/2, x+1/2'
'z+1/2, -y+1/2, x+1/2'
'-z+1/2, y+1/2, -x+1/2'
'-z+1/2, y+1/2, x+1/2'
'z+1/2, -y+1/2, -x+1/2'
'-z+1/2, -y+1/2, -x+1/2'
'z+1/2, y+1/2, x+1/2'

loop_
_atom_site_label
_atom_site_occupancy
_atom_site_fract_x
_atom_site_fract_y
_atom_site_fract_z
_atom_site_adp_type
_atom_site_B_iso_or_equiv
_atom_site_type_symbol
Si1 1.0 0.000000 0.31008(7) 0.11414(7) Biso 1.710000 Si
Si2 1.0 0.18257(5) 0.18257(5) 0.18257(5) Biso 1.730000 Si
Si3 1.0 0.250000 0.000000 0.500000 Biso 1.230000 Si
O1 1.0 0.0964(2) 0.2466(2) 0.1348(2) Biso 5.020000 O
O2 1.0 0.000000 0.4063(4) 0.1812(4) Biso 5.500000 O
O3 1.0 0.3435(4) 0.000000 0.000000 Biso 2.700000 O
O4 1.0 0.250000 0.250000 0.250000 Biso 5.470000 O
M12 1.0 0.000000 0.000000 0.000000 Biso 15.400000 M
M14 1.0 0.250000 0.500000 0.000000 Biso 37.200001 M
